data_2311332
loop_
_publ_author_name
'Rammohan, Alagappa'
'Kaduk, James A.'

_publ_section_title
;
 Sodium dipotassium citrate, NaK2C6H5O7.
;
_journal_coeditor_code CV5503
_journal_issue 'Pt 3'
_journal_name_full 'Acta crystallographica. Section E, Crystallographic communications'
_journal_page_first 403
_journal_page_last 406
_journal_paper_doi 10.1107/S2056989016002966
_journal_volume 72
_journal_year 2016
_chemical_formula_iupac 'Na +, 2K +, C6 H5 O7 3-'
_chemical_formula_moiety 'Na +, 2(K +), C6 H5 O7 3-'
_chemical_formula_sum 'C6 H5 K2 Na O7'
_chemical_formula_weight 290.29
_chemical_name_common 'sodium dipotassium citrate'
_chemical_name_systematic
;
Sodium dipotassium citrate
;
_space_group_IT_number 2
_space_group_name_Hall '-P 1'
_space_group_name_H-M_alt 'P -1'
_symmetry_cell_setting triclinic
_symmetry_space_group_name_Hall '-P 1'
_symmetry_space_group_name_H-M 'P -1'
_audit_creation_method 'from EXP file using GSAS2CIF'
_cell_angle_alpha 83.4276(17)
_cell_angle_beta 88.991(2)
_cell_angle_gamma 84.3488(16)
_cell_formula_units_Z 2
_cell_length_a 5.51284(12)
_cell_length_b 7.62583(13)
_cell_length_c 11.37121(14)
_cell_measurement_temperature 300
_cell_volume 472.586(14)
_computing_data_collection
;
<i>DIFFRAC</i> (Bruker, 2009)
;
_computing_data_reduction
;
<i>PowDLL</i> (Kourkoumelis, 2013)
;
_computing_molecular_graphics
;
DIAMOND (Crystal Impact, 2015)
;
_computing_publication_material
;
publCIF (Westrip, 2010)
;
_computing_structure_refinement
;
GSAS (Larson & Von Dreele, 2004) and
<i>EXPGUI</i> (Toby, 2001)
;
_computing_structure_solution
;
<i>FOX</i> (Favre-Nicolin & \<Cern\'y, 2002)
;
_diffrn_ambient_temperature 300
_diffrn_measurement_device_type 'Bruker D2 Phaser'
_exptl_absorpt_correction_T_max 1.00000
_exptl_absorpt_correction_T_min 1.00000
_exptl_absorpt_process_details
;   GSAS Absorption/surface roughness correction: function number 0
 No correction is applied.
;
_exptl_crystal_density_diffrn 2.040
_pd_block_id 2014-04-19T10:36|RAMM090|James_A._Kaduk|D2
_pd_calc_method 'Rietveld Refinement'
_pd_char_colour white
_pd_meas_2theta_range_inc 0.02021
_pd_meas_2theta_range_max 100.0036
_pd_meas_2theta_range_min 4.9978
_pd_meas_number_of_points 4701
_pd_meas_scan_method step
_pd_phase_name 'Na K2 (C6 H5 O7)'
_pd_prep_pressure 101
_pd_prep_temperature 393
_pd_proc_2theta_range_inc 0.02021
_pd_proc_2theta_range_max 99.9136
_pd_proc_2theta_range_min 4.9078
_pd_proc_info_datetime 2014-04-19T10:36:01
_pd_proc_ls_background_function
;   GSAS Background function number 1 with  6 terms.
 Shifted Chebyshev function of 1st kind
      1:    1257.26     2:   -666.506     3:    46.8166     4:    212.247
      5:   -159.806     6:    45.8742
;
_pd_proc_ls_peak_cutoff 0.01000
_pd_proc_ls_profile_function
;
CW Profile function number 4 with  27 terms
Pseudovoigt profile coefficients as parameterized in
P. Thompson, D.E. Cox & J.B. Hastings (1987). J. Appl.
Cryst.,20,79-83.
Asymmetry correction of L.W. Finger, D.E. Cox & A. P. Jephcoat (1994).
J. Appl. Cryst.,27,892-900.
Microstrain broadening by P.W. Stephens,  (1999). J. Appl.
Cryst.,32,281-289.
#1(GU)   =    2.580 #2(GV)   =    0.000 #3(GW)   =    1.999
#4(GP)   =    0.000 #5(LX)   =    2.886 #6(ptec) =     0.00
#7(trns) =     4.34 #8(shft) =   1.7006 #9(sfec) =     0.00
#10(S/L) =   0.0168 #11(H/L) =   0.0200 #12(eta) =   0.9000
Peak tails are ignored  where the intensity is below 0.0100 times the peak
  Aniso. broadening axis   0.0   0.0   1.0
;
_pd_proc_ls_prof_R_factor 0.0299
_pd_proc_ls_prof_wR_expected 0.0229
_pd_proc_ls_prof_wR_factor 0.0390
_pd_proc_number_of_points 4701
_pd_spec_mounting 'standard holder'
_pd_spec_mount_mode reflection
_pd_spec_shape flat_sheet
_pd_spec_size_axial 24
_pd_spec_size_equat 24
_pd_spec_size_thick 3
_refine_ls_extinction_method none
_refine_ls_goodness_of_fit_all 1.75
_refine_ls_hydrogen_treatment refU
_refine_ls_matrix_type full
_refine_ls_number_parameters 87
_refine_ls_number_restraints 29
_refine_ls_shift/su_max 0.09
_refine_ls_shift/su_mean 0.02
_refine_ls_weighting_scheme sigma
_reflns_number_total 1946
_cod_data_source_file cv5503sup1.cif
_cod_data_source_block RAMM090_publ
_cod_original_cell_volume 472.586(11)
_cod_database_code 2311332

loop_
_symmetry_equiv_pos_site_id
_symmetry_equiv_pos_as_xyz
1 +x,+y,+z
-1 -x,-y,-z

loop_
_atom_site_type_symbol
_atom_site_label
_atom_site_fract_x
_atom_site_fract_y
_atom_site_fract_z
_atom_site_U_iso_or_equiv
_atom_site_thermal_displace_type
_atom_site_occupancy
_atom_site_symmetry_multiplicity
C C1 0.2359(10) 0.6795(12) 0.6968(6) 0.0152(11) Uiso 1.0 2
C C2 0.2042(13) 0.7850(8) 0.8016(5) 0.011(2) Uiso 1.0 2
C C3 0.3308(9) 0.9576(6) 0.7836(4) 0.011(2) Uiso 1.0 2
C C4 0.2348(14) 1.0793(9) 0.8767(7) 0.011(2) Uiso 1.0 2
C C5 0.3654(11) 1.2454(8) 0.8714(9) 0.0152(11) Uiso 1.0 2
C C6 0.2669(10) 1.0520(11) 0.6588(5) 0.0152(11) Uiso 1.0 2
H H7 0.28281 0.69951 0.88349 0.015(3) Uiso 1.0 2
H H8 0.00182 0.82253 0.81715 0.015(3) Uiso 1.0 2
H H9 0.25920 1.00290 0.96853 0.015(3) Uiso 1.0 2
H H10 0.03259 1.12135 0.86133 0.015(3) Uiso 1.0 2
O O11 0.0522(11) 0.6188(9) 0.6561(6) 0.0152(11) Uiso 1.0 2
O O12 0.4449(11) 0.6462(9) 0.6513(6) 0.0152(11) Uiso 1.0 2
O O13 0.2630(12) 1.3811(8) 0.9141(7) 0.0152(11) Uiso 1.0 2
O O14 0.5910(10) 1.2399(8) 0.8447(6) 0.0152(11) Uiso 1.0 2
O O15 0.0475(11) 1.0713(9) 0.6249(6) 0.0152(11) Uiso 1.0 2
O O16 0.4326(12) 1.1231(9) 0.5975(5) 0.0152(11) Uiso 1.0 2
O O17 0.5886(10) 0.9166(8) 0.7914(5) 0.0152(11) Uiso 1.0 2
H H18 0.63600 0.99510 0.84920 0.0198(14) Uiso 1.0 2
Na Na19 0.7450(10) 0.8688(6) 0.5942(4) 0.0202(19) Uiso 1.0 2
K K20 0.7634(6) 0.5460(4) 0.8652(2) 0.0297(13) Uiso 1.0 2
K K21 0.2569(6) 0.6328(4) 0.4134(2) 0.0197(14) Uiso 1.0 2

loop_
_atom_type_symbol
_atom_type_number_in_cell
_atom_type_scat_Cromer_Mann_a1
_atom_type_scat_Cromer_Mann_a2
_atom_type_scat_Cromer_Mann_a3
_atom_type_scat_Cromer_Mann_a4
_atom_type_scat_Cromer_Mann_b1
_atom_type_scat_Cromer_Mann_b2
_atom_type_scat_Cromer_Mann_b3
_atom_type_scat_Cromer_Mann_b4
_atom_type_scat_Cromer_Mann_c
_atom_type_scat_dispersion_real
_atom_type_scat_dispersion_imag
_atom_type_scat_source
C 12.0 2.31000 20.8439 1.02000 10.2075 1.58860 0.56870 0.86500 51.6512 0.21560 0.000 0.000 International_Tables_Vol_C
H 10.0 0.49300 10.5109 0.32291 26.1257 0.14019 3.14236 0.04081 57.7997 0.00304 0.000 0.000 International_Tables_Vol_C
O 14.0 3.04850 13.2771 2.28680 5.70110 1.54630 0.32390 0.86700 32.9089 0.25080 0.000 0.000 International_Tables_Vol_C
Na 2.0 4.76260 3.28500 3.17360 8.84220 1.26740 0.31360 1.11280 129.424 0.67600 0.000 0.000 International_Tables_Vol_C
K 4.0 8.21860 12.7949 7.43980 0.77480 1.05190 213.187 0.86590 41.6841 1.42280 0.000 0.000 International_Tables_Vol_C

loop_
_diffrn_radiation_type
_diffrn_radiation_wavelength
K\a~1~ 1.540629
K\a~2~ 1.544451

loop_
_geom_angle_atom_site_label_1
_geom_angle_atom_site_label_2
_geom_angle_atom_site_label_3
_geom_angle_site_symmetry_1
_geom_angle_site_symmetry_3
_geom_angle
_geom_angle_publ_flag
C2 C1 O11 1_555 1_555 119.5(4) n
C2 C1 O12 1_555 1_555 120.8(4) n
O11 C1 O12 1_555 1_555 119.6(4) n
C1 C2 C3 1_555 1_555 112.7(4) n
C2 C3 C4 1_555 1_555 109.3(3) n
C2 C3 C6 1_555 1_555 108.4(4) n
C2 C3 O17 1_555 1_555 109.7(4) n
C4 C3 C6 1_555 1_555 109.0(4) n
C4 C3 O17 1_555 1_555 111.5(4) n
C6 C3 O17 1_555 1_555 109.0(3) n
C3 C4 C5 1_555 1_555 112.5(3) n
C4 C5 O13 1_555 1_555 119.5(4) n
C4 C5 O14 1_555 1_555 120.1(4) n
O13 C5 O14 1_555 1_555 119.2(4) n
C3 C6 O15 1_555 1_555 119.5(4) n
C3 C6 O16 1_555 1_555 118.7(4) n
O15 C6 O16 1_555 1_555 121.4(4) n
C1 O11 Na19 1_555 1_455 108.7(6) n
C1 O11 K20 1_555 1_455 102.2(5) n
C1 O11 K21 1_555 1_555 93.1(4) n
C1 O11 K21 1_555 -1_566 159.7(7) n
Na19 O11 K20 1_455 1_455 87.8(2) n
Na19 O11 K21 1_455 1_555 90.9(2) n
Na19 O11 K21 1_455 -1_566 91.5(2) n
K20 O11 K21 1_455 1_555 164.2(2) n
K20 O11 K21 1_455 -1_566 77.6(2) n
K21 O11 K21 1_555 -1_566 86.72(18) n
C1 O12 Na19 1_555 1_555 125.6(7) n
C1 O12 K20 1_555 1_555 102.6(5) n
C1 O12 K21 1_555 1_555 94.4(4) n
C1 O12 K21 1_555 -1_666 140.1(7) n
Na19 O12 K20 1_555 1_555 84.1(2) n
Na19 O12 K21 1_555 1_555 97.1(3) n
Na19 O12 K21 1_555 -1_666 94.3(2) n
K20 O12 K21 1_555 1_555 158.2(3) n
K20 O12 K21 1_555 -1_666 77.6(2) n
K21 O12 K21 1_555 -1_666 80.6(2) n
C5 O13 K20 1_555 1_465 126.4(6) n
C5 O13 K20 1_555 1_565 86.0(3) n
C5 O13 K20 1_555 -1_677 129.6(8) n
K20 O13 K20 1_465 1_565 129.1(2) n
K20 O13 K20 1_465 -1_677 91.9(2) n
K20 O13 K20 1_565 -1_677 93.6(2) n
C5 O14 K20 1_555 1_565 111.1(3) n
C5 O14 K21 1_555 -1_676 119.0(7) n
K20 O14 K21 1_565 -1_676 76.9(2) n
C6 O15 Na19 1_555 1_455 134.6(7) n
C6 O15 Na19 1_555 -1_676 83.2(4) n
C6 O15 K21 1_555 -1_576 129.5(7) n
Na19 O15 Na19 1_455 -1_676 103.0(3) n
Na19 O15 K21 1_455 -1_576 95.6(2) n
Na19 O15 K21 -1_676 -1_576 91.77(18) n
C6 O16 Na19 1_555 1_555 101.0(5) n
C6 O16 Na19 1_555 -1_676 98.5(5) n
C6 O16 K21 1_555 -1_676 145.0(7) n
Na19 O16 Na19 1_555 -1_676 100.8(3) n
Na19 O16 K21 1_555 -1_676 95.8(2) n
Na19 O16 K21 -1_676 -1_676 108.3(2) n
C3 O17 H18 1_555 1_555 103.0(4) n
C3 O17 Na19 1_555 1_555 108.1(4) n
C3 O17 K20 1_555 1_555 116.5(3) n
H18 O17 Na19 1_555 1_555 131.6(4) n
H18 O17 K20 1_555 1_555 111.0(3) n
Na19 O17 K20 1_555 1_555 87.0(2) n
O11 Na19 O12 1_655 1_555 84.1(2) n
O11 Na19 O15 1_655 1_655 88.6(3) n
O11 Na19 O15 1_655 -1_676 92.6(2) n
O11 Na19 O16 1_655 1_555 162.6(3) n
O11 Na19 O16 1_655 -1_676 117.3(3) n
O11 Na19 O17 1_655 1_555 97.2(2) n
O12 Na19 O15 1_555 1_655 156.9(3) n
O12 Na19 O15 1_555 -1_676 125.1(3) n
O12 Na19 O16 1_555 1_555 93.0(3) n
O12 Na19 O16 1_555 -1_676 83.0(3) n
O12 Na19 O17 1_555 1_555 72.3(2) n
O15 Na19 O15 1_655 -1_676 77.0(3) n
O15 Na19 O16 1_655 1_555 87.4(2) n
O15 Na19 O16 1_655 -1_676 119.6(3) n
O15 Na19 O17 1_655 1_555 87.0(3) n
O15 Na19 O16 -1_676 1_555 103.0(2) n
O15 Na19 O16 -1_676 -1_676 50.46(15) n
O15 Na19 O17 -1_676 1_555 161.0(3) n
O16 Na19 O16 1_555 -1_676 79.2(3) n
O16 Na19 O17 1_555 1_555 65.7(2) n
O16 Na19 O17 -1_676 1_555 135.0(3) n
O11 K20 O12 1_655 1_555 69.11(15) n
O11 K20 O13 1_655 1_545 133.6(2) n
O11 K20 O13 1_655 1_645 72.12(19) n
O11 K20 O13 1_655 -1_677 139.3(2) n
O11 K20 O14 1_655 1_545 105.4(2) n
O11 K20 O17 1_655 1_555 78.9(2) n
O12 K20 O13 1_555 1_545 71.3(2) n
O12 K20 O13 1_555 1_645 136.8(2) n
O12 K20 O13 1_555 -1_677 134.4(2) n
O12 K20 O14 1_555 1_545 79.4(2) n
O12 K20 O17 1_555 1_555 58.96(18) n
O13 K20 O13 1_545 1_645 129.1(2) n
O13 K20 O13 1_545 -1_677 86.4(2) n
O13 K20 O14 1_545 1_545 43.33(13) n
O13 K20 O17 1_545 1_555 100.46(18) n
O13 K20 O13 1_645 -1_677 88.1(2) n
O13 K20 O14 1_645 1_545 93.4(2) n
O13 K20 O17 1_645 1_555 129.94(18) n
O13 K20 O14 -1_677 1_545 111.0(2) n
O13 K20 O17 -1_677 1_555 88.3(2) n
O14 K20 O17 1_545 1_555 133.9(2) n
O11 K21 O11 1_555 -1_566 93.28(18) n
O11 K21 O12 1_555 1_555 43.76(12) n
O11 K21 O12 1_555 -1_666 119.8(2) n
O11 K21 O14 1_555 -1_676 163.54(19) n
O11 K21 O15 1_555 -1_576 83.75(19) n
O11 K21 O16 1_555 -1_676 105.00(18) n
O11 K21 O12 -1_566 1_555 126.6(2) n
O11 K21 O12 -1_566 -1_666 73.16(16) n
O11 K21 O14 -1_566 -1_676 94.23(18) n
O11 K21 O15 -1_566 -1_576 99.4(2) n
O11 K21 O16 -1_566 -1_676 161.3(2) n
O12 K21 O12 1_555 -1_666 99.42(19) n
O12 K21 O14 1_555 -1_676 136.5(2) n
O12 K21 O15 1_555 -1_576 103.8(2) n
O12 K21 O16 1_555 -1_676 71.2(2) n
O12 K21 O14 -1_666 -1_676 76.41(19) n
O12 K21 O15 -1_666 -1_576 155.1(2) n
O12 K21 O16 -1_666 -1_676 100.1(2) n
O14 K21 O15 -1_676 -1_576 80.59(19) n
O14 K21 O16 -1_676 -1_676 67.13(17) n
O15 K21 O16 -1_576 -1_676 79.24(16) n

loop_
_geom_bond_atom_site_label_1
_geom_bond_atom_site_label_2
_geom_bond_site_symmetry_2
_geom_bond_distance
_geom_bond_publ_flag
C1 C2 1_555 1.5113(17) n
C1 O11 1_555 1.269(3) n
C1 O12 1_555 1.270(3) n
C2 C1 1_555 1.5113(17) n
C2 C3 1_555 1.5409(17) n
C3 C2 1_555 1.5409(17) n
C3 C4 1_555 1.5405(17) n
C3 C6 1_555 1.5461(17) n
C3 O17 1_555 1.420(3) n
C4 C3 1_555 1.5405(17) n
C4 C5 1_555 1.5119(17) n
C5 C4 1_555 1.5119(17) n
C5 O13 1_555 1.271(3) n
C5 O14 1_555 1.273(3) n
C6 C3 1_555 1.5461(17) n
C6 O15 1_555 1.265(3) n
C6 O16 1_555 1.266(3) n
O11 C1 1_555 1.270(3) n
O11 Na19 1_455 2.470(7) n
O11 K20 1_455 2.869(7) n
O11 K21 1_555 2.958(7) n
O11 K21 -1_566 2.872(6) n
O12 C1 1_555 1.270(3) n
O12 Na19 1_555 2.510(8) n
O12 K20 1_555 3.008(7) n
O12 K21 1_555 2.930(7) n
O12 K21 -1_666 2.720(6) n
O13 C5 1_555 1.271(3) n
O13 K20 1_465 2.947(7) n
O13 K20 1_565 3.158(7) n
O13 K20 -1_677 2.631(7) n
O14 C5 1_555 1.273(3) n
O14 K20 1_565 2.641(6) n
O14 K21 -1_676 3.111(7) n
O15 C6 1_555 1.265(3) n
O15 Na19 1_455 2.438(8) n
O15 Na19 -1_676 2.732(8) n
O15 K21 -1_576 2.674(6) n
O16 C6 1_555 1.266(3) n
O16 Na19 1_555 2.467(7) n
O16 Na19 -1_676 2.397(9) n
O16 K21 -1_676 2.642(7) n
O17 C3 1_555 1.427(3) n
O17 Na19 1_555 2.442(7) n
O17 K20 1_555 2.927(6) n
Na19 O11 1_655 2.470(7) n
Na19 O12 1_555 2.510(8) n
Na19 O15 1_655 2.438(8) n
Na19 O15 -1_676 2.732(8) n
Na19 O16 1_555 2.467(7) n
Na19 O16 -1_676 2.397(9) n
Na19 O17 1_555 2.442(7) n
K20 O11 1_655 2.869(7) n
K20 O12 1_555 3.008(7) n
K20 O13 1_545 3.158(7) n
K20 O13 1_645 2.947(7) n
K20 O13 -1_677 2.631(7) n
K20 O14 1_545 2.641(6) n
K20 O17 1_555 2.927(6) n
K21 O11 1_555 2.958(7) n
K21 O11 -1_566 2.872(6) n
K21 O12 1_555 2.930(7) n
K21 O12 -1_666 2.720(6) n
K21 O14 -1_676 3.111(7) n
K21 O15 -1_576 2.674(6) n
K21 O16 -1_676 2.642(7) n
